data_7105659
loop_
_publ_author_name
'Ellis, David'
'Rosair, Georgina M.'
'Welch, Alan J.'

_publ_section_title
;
 The first supraicosahedral bis(heteroborane).
;
_journal_issue 39
_journal_name_full 'Chemical communications (Cambridge, England)'
_journal_page_first 7394
_journal_page_last 7396
_journal_paper_doi 10.1039/c0cc02534h
_journal_volume 46
_journal_year 2010
_chemical_formula_sum 'C14 H32 B20 Co2'
_chemical_formula_weight 534.46
_chemical_name_systematic
;

?

;
_space_group_IT_number 14
_symmetry_cell_setting monoclinic
_symmetry_space_group_name_Hall '-P 2ybc'
_symmetry_space_group_name_H-M 'P 1 21/c 1'
_atom_sites_solution_hydrogens geom
_atom_sites_solution_primary direct
_atom_sites_solution_secondary difmap
_audit_creation_method SHELXL-97
_cell_angle_alpha 90.00
_cell_angle_beta 91.279(3)
_cell_angle_gamma 90.00
_cell_formula_units_Z 4
_cell_length_a 12.1973(8)
_cell_length_b 11.6516(8)
_cell_length_c 17.1287(11)
_cell_measurement_reflns_used 9419
_cell_measurement_temperature 100(2)
_cell_measurement_theta_max 26.15
_cell_measurement_theta_min 2.68
_cell_volume 2433.7(3)
_computing_cell_refinement 'Bruker SAINT'
_computing_data_collection 'Bruker APEX2'
_computing_data_reduction 'Bruker SAINT'
_computing_molecular_graphics 'Bruker SHELXTL'
_computing_publication_material 'Bruker SHELXTL'
_computing_structure_refinement 'SHELXL-97 (Sheldrick, 1997)'
_computing_structure_solution 'SHELXS-97 (Sheldrick, 1990)'
_diffrn_ambient_temperature 100(2)
_diffrn_measured_fraction_theta_full 0.989
_diffrn_measured_fraction_theta_max 0.985
_diffrn_measurement_device_type 'Bruker APEX-II CCD'
_diffrn_measurement_method '\f and \w scans'
_diffrn_radiation_monochromator graphite
_diffrn_radiation_source 'fine-focus sealed tube'
_diffrn_radiation_type MoK\a
_diffrn_radiation_wavelength 0.71073
_diffrn_reflns_av_R_equivalents 0.0736
_diffrn_reflns_av_sigmaI/netI 0.0578
_diffrn_reflns_limit_h_max 15
_diffrn_reflns_limit_h_min -15
_diffrn_reflns_limit_k_max 14
_diffrn_reflns_limit_k_min -14
_diffrn_reflns_limit_l_max 20
_diffrn_reflns_limit_l_min -21
_diffrn_reflns_number 33763
_diffrn_reflns_theta_full 25.00
_diffrn_reflns_theta_max 26.38
_diffrn_reflns_theta_min 1.67
_diffrn_standards_number 0
_exptl_absorpt_coefficient_mu 1.370
_exptl_absorpt_correction_T_max 0.6241
_exptl_absorpt_correction_T_min 0.5840
_exptl_absorpt_correction_type multi-scan
_exptl_absorpt_process_details 'SADABS (Bruker, 2009)'
_exptl_crystal_colour red
_exptl_crystal_density_diffrn 1.459
_exptl_crystal_density_method 'not measured'
_exptl_crystal_description BLOCK
_exptl_crystal_F_000 1080
_exptl_crystal_size_max 0.44
_exptl_crystal_size_mid 0.40
_exptl_crystal_size_min 0.38
_refine_diff_density_max 0.992
_refine_diff_density_min -1.415
_refine_diff_density_rms 0.125
_refine_ls_extinction_method none
_refine_ls_goodness_of_fit_ref 1.072
_refine_ls_hydrogen_treatment mixed
_refine_ls_matrix_type full
_refine_ls_number_parameters 331
_refine_ls_number_reflns 4900
_refine_ls_number_restraints 0
_refine_ls_restrained_S_all 1.072
_refine_ls_R_factor_all 0.0876
_refine_ls_R_factor_gt 0.0540
_refine_ls_shift/su_max 0.000
_refine_ls_shift/su_mean 0.000
_refine_ls_structure_factor_coef Fsqd
_refine_ls_weighting_details 'calc w=1/[\s^2^(Fo^2^)+(0.0827P)^2^+4.8166P] where P=(Fo^2^+2Fc^2^)/3'
_refine_ls_weighting_scheme calc
_refine_ls_wR_factor_gt 0.1346
_refine_ls_wR_factor_ref 0.1594
_reflns_number_gt 3557
_reflns_number_total 4900
_reflns_threshold_expression >2sigma(I)
_cod_data_source_file C0CC02534H.TXT
_cod_data_source_block x83286_0m
_cod_depositor_comments
;
The following automatic conversions were performed:
'_symmetry_cell_setting' value 'Monoclinic' changed to 'monoclinic'
according to '/home/saulius/struct/CIF-dictionaries/cif_core.dic'
dictionary named 'cif_core.dic' version 2.4.1 from 2010-06-29.

Automatic conversion script
Id: cif_fix_enum 1527 2010-12-29 10:47:43Z saulius 

 Adding full bibliography for 7105658--7105659.cif.
;
_cod_original_sg_symbol_H-M P2(1)/c
_cod_database_code 7105659

loop_
_symmetry_equiv_pos_as_xyz
'x, y, z'
'-x, y+1/2, -z+1/2'
'-x, -y, -z'
'x, -y-1/2, z-1/2'

loop_
_atom_site_label
_atom_site_type_symbol
_atom_site_fract_x
_atom_site_fract_y
_atom_site_fract_z
_atom_site_U_iso_or_equiv
_atom_site_adp_type
_atom_site_occupancy
_atom_site_symmetry_multiplicity
_atom_site_calc_flag
_atom_site_refinement_flags
_atom_site_disorder_assembly
_atom_site_disorder_group
C1 C 0.7171(3) 0.9573(4) 0.1242(2) 0.0183(9) Uani 1 1 d . . .
B2 B 0.6003(4) 1.0019(4) 0.1057(3) 0.0206(10) Uani 1 1 d . . .
H2 H 0.5539 0.9456 0.0636 0.025 Uiso 1 1 calc R . .
B3 B 0.8044(4) 1.0294(5) 0.1706(3) 0.0219(11) Uani 1 1 d . . .
H3 H 0.8882 0.9901 0.1721 0.026 Uiso 1 1 calc R . .
Co4 Co 0.73016(5) 1.11448(5) 0.06536(3) 0.01787(18) Uani 1 1 d . . .
B5 B 0.6568(4) 0.9827(5) 0.2162(3) 0.0221(11) Uani 1 1 d . . .
H5 H 0.646(4) 0.906(4) 0.246(3) 0.027 Uiso 1 1 d . . .
C6 C 0.5717(4) 1.1455(4) 0.1128(2) 0.0196(9) Uani 1 1 d . . .
H6 H 0.5110 1.1722 0.0663 0.023 Uiso 1 1 calc R . .
B7 B 0.7909(4) 1.1838(4) 0.1764(3) 0.0191(10) Uani 1 1 d . . .
H7 H 0.8699 1.2324 0.1735 0.023 Uiso 1 1 calc R . .
B8 B 0.7529(4) 1.0979(4) 0.2567(3) 0.0219(11) Uani 1 1 d . . .
H8 H 0.8064 1.0838 0.3098 0.026 Uiso 1 1 calc R . .
B9 B 0.5295(4) 1.0638(4) 0.1881(3) 0.0231(11) Uani 1 1 d . . .
H9 H 0.4452 1.0291 0.1976 0.028 Uiso 1 1 calc R . .
B10 B 0.6645(4) 1.2462(4) 0.1379(3) 0.0199(10) Uani 1 1 d . . .
H10 H 0.6657 1.3316 0.1080 0.024 Uiso 1 1 calc R . .
B11 B 0.6104(4) 1.1070(4) 0.2683(3) 0.0213(11) Uani 1 1 d . . .
H11 H 0.5778 1.0951 0.3284 0.026 Uiso 1 1 calc R . .
B12 B 0.5551(4) 1.2095(4) 0.2002(3) 0.0216(11) Uani 1 1 d . . .
H12 H 0.4871 1.2703 0.2141 0.026 Uiso 1 1 calc R . .
B13 B 0.6893(5) 1.2316(5) 0.2401(3) 0.0245(11) Uani 1 1 d . . .
H13 H 0.7060 1.3069 0.2792 0.029 Uiso 1 1 calc R . .
C41 C 0.8087(4) 1.2405(4) 0.0048(2) 0.0248(10) Uani 1 1 d . . .
H41 H 0.8319 1.3170 0.0259 0.030 Uiso 1 1 calc R . .
C42 C 0.7067(4) 1.2150(4) -0.0330(2) 0.0244(10) Uani 1 1 d . . .
H42 H 0.6452 1.2705 -0.0420 0.029 Uiso 1 1 calc R . .
C43 C 0.7068(4) 1.0988(4) -0.0565(2) 0.0224(10) Uani 1 1 d . . .
H43 H 0.6455 1.0573 -0.0840 0.027 Uiso 1 1 calc R . .
C44 C 0.8099(4) 1.0513(4) -0.0329(2) 0.0205(9) Uani 1 1 d . . .
H44 H 0.8339 0.9702 -0.0411 0.025 Uiso 1 1 calc R . .
C45 C 0.8721(4) 1.1390(4) 0.0063(2) 0.0234(10) Uani 1 1 d . . .
H45 H 0.9483 1.1310 0.0284 0.028 Uiso 1 1 calc R . .
C1' C 0.7426(4) 0.8354(4) 0.0983(2) 0.0182(9) Uani 1 1 d . . .
B2' B 0.6521(4) 0.7436(4) 0.1073(3) 0.0204(10) Uani 1 1 d . . .
H2' H 0.5846 0.7728 0.1458 0.025 Uiso 1 1 calc R . .
B3' B 0.8536(4) 0.8095(4) 0.0593(3) 0.0197(10) Uani 1 1 d . . .
H3' H 0.9147 0.8809 0.0655 0.024 Uiso 1 1 calc R . .
Co4' Co 0.81202(5) 0.69359(5) 0.15595(3) 0.01904(19) Uani 1 1 d . . .
B5' B 0.7038(4) 0.7916(5) 0.0017(3) 0.0210(11) Uani 1 1 d . . .
H5' H 0.669(4) 0.866(4) -0.031(3) 0.025 Uiso 1 1 d . . .
C6' C 0.6838(4) 0.6011(4) 0.0974(2) 0.0190(9) Uani 1 1 d . . .
H6' H 0.6357 0.5482 0.1392 0.023 Uiso 1 1 calc R . .
B7' B 0.9030(4) 0.6636(4) 0.0497(3) 0.0211(11) Uani 1 1 d . . .
H7' H 0.9938 0.6526 0.0575 0.025 Uiso 1 1 calc R . .
B8' B 0.8390(4) 0.7318(4) -0.0316(3) 0.0209(10) Uani 1 1 d . . .
H8' H 0.8851 0.7726 -0.0801 0.025 Uiso 1 1 calc R . .
B9' B 0.6184(4) 0.6613(4) 0.0202(3) 0.0211(11) Uani 1 1 d . . .
H9' H 0.5288 0.6569 0.0050 0.025 Uiso 1 1 calc R . .
B10' B 0.8107(4) 0.5498(4) 0.0791(3) 0.0215(11) Uani 1 1 d . . .
H10' H 0.8437 0.4710 0.1088 0.026 Uiso 1 1 calc R . .
B11' B 0.7156(4) 0.6616(4) -0.0539(3) 0.0207(10) Uani 1 1 d . . .
H11' H 0.6858 0.6618 -0.1162 0.025 Uiso 1 1 calc R . .
B12' B 0.7006(4) 0.5403(5) 0.0084(3) 0.0232(11) Uani 1 1 d . . .
H12' H 0.6642 0.4565 -0.0110 0.028 Uiso 1 1 calc R . .
B13' B 0.8337(4) 0.5813(4) -0.0222(3) 0.0216(11) Uani 1 1 d . . .
H13' H 0.8810 0.5231 -0.0612 0.026 Uiso 1 1 calc R . .
C41' C 0.8453(4) 0.7768(4) 0.2617(2) 0.0250(10) Uani 1 1 d . . .
H41' H 0.8291 0.8592 0.2729 0.030 Uiso 1 1 calc R . .
C42' C 0.7730(4) 0.6838(4) 0.2739(2) 0.0253(10) Uani 1 1 d . . .
H42' H 0.6979 0.6883 0.2961 0.030 Uiso 1 1 calc R . .
C43' C 0.8270(4) 0.5829(4) 0.2482(2) 0.0277(11) Uani 1 1 d . . .
H43' H 0.7964 0.5034 0.2499 0.033 Uiso 1 1 calc R . .
C44' C 0.9321(4) 0.6132(4) 0.2205(2) 0.0257(10) Uani 1 1 d . . .
H44' H 0.9887 0.5593 0.2004 0.031 Uiso 1 1 calc R . .
C45' C 0.9426(4) 0.7353(4) 0.2279(2) 0.0257(10) Uani 1 1 d . . .
H45' H 1.0076 0.7823 0.2134 0.031 Uiso 1 1 calc R . .

loop_
_atom_site_aniso_label
_atom_site_aniso_U_11
_atom_site_aniso_U_22
_atom_site_aniso_U_33
_atom_site_aniso_U_23
_atom_site_aniso_U_13
_atom_site_aniso_U_12
C1 0.027(2) 0.022(2) 0.0059(18) 0.0013(17) 0.0020(16) 0.0016(18)
B2 0.030(3) 0.026(3) 0.006(2) 0.0013(19) 0.0029(18) 0.000(2)
B3 0.024(3) 0.034(3) 0.008(2) -0.002(2) -0.0001(19) 0.001(2)
Co4 0.0266(3) 0.0219(3) 0.0052(3) 0.0004(2) 0.0017(2) -0.0005(2)
B5 0.031(3) 0.028(3) 0.008(2) 0.003(2) 0.0027(19) 0.001(2)
C6 0.027(2) 0.024(2) 0.0079(19) -0.0001(17) 0.0035(16) 0.0033(18)
B7 0.026(3) 0.023(3) 0.009(2) -0.0008(19) -0.0023(18) -0.002(2)
B8 0.031(3) 0.027(3) 0.007(2) -0.0025(19) -0.0004(19) 0.002(2)
B9 0.031(3) 0.026(3) 0.013(2) 0.004(2) 0.006(2) 0.004(2)
B10 0.028(3) 0.019(3) 0.012(2) -0.0018(19) 0.0018(19) 0.003(2)
B11 0.032(3) 0.022(3) 0.010(2) 0.0011(19) 0.005(2) 0.005(2)
B12 0.030(3) 0.026(3) 0.009(2) 0.001(2) 0.0044(19) 0.003(2)
B13 0.040(3) 0.024(3) 0.010(2) -0.002(2) 0.003(2) 0.001(2)
C41 0.040(3) 0.023(2) 0.011(2) -0.0006(18) 0.0068(19) -0.005(2)
C42 0.041(3) 0.029(3) 0.0037(19) 0.0048(17) 0.0062(18) 0.006(2)
C43 0.035(3) 0.027(3) 0.0053(19) 0.0036(17) 0.0045(17) -0.0019(19)
C44 0.032(2) 0.023(2) 0.0070(19) 0.0012(17) 0.0067(17) -0.0011(18)
C45 0.029(2) 0.033(3) 0.009(2) -0.0015(18) 0.0080(17) -0.0056(19)
C1' 0.029(2) 0.024(2) 0.0019(18) 0.0009(16) -0.0014(16) 0.0021(18)
B2' 0.031(3) 0.021(3) 0.009(2) 0.0015(19) 0.0011(19) -0.003(2)
B3' 0.028(3) 0.023(3) 0.008(2) 0.0029(19) 0.0010(19) -0.001(2)
Co4' 0.0288(4) 0.0226(3) 0.0058(3) 0.0005(2) 0.0003(2) 0.0010(2)
B5' 0.027(3) 0.028(3) 0.008(2) -0.002(2) 0.0019(19) -0.001(2)
C6' 0.029(2) 0.020(2) 0.0082(19) -0.0010(16) -0.0016(17) -0.0005(17)
B7' 0.031(3) 0.025(3) 0.007(2) -0.0012(19) 0.0034(19) 0.003(2)
B8' 0.028(3) 0.026(3) 0.009(2) 0.000(2) -0.0006(19) 0.003(2)
B9' 0.032(3) 0.023(3) 0.008(2) -0.0006(19) -0.0004(19) -0.002(2)
B10' 0.032(3) 0.022(3) 0.010(2) -0.005(2) 0.0005(19) 0.004(2)
B11' 0.033(3) 0.021(3) 0.008(2) -0.0021(19) -0.0001(19) -0.003(2)
B12' 0.038(3) 0.025(3) 0.006(2) 0.0003(19) -0.002(2) -0.004(2)
B13' 0.033(3) 0.022(3) 0.010(2) 0.0002(19) 0.000(2) 0.004(2)
C41' 0.040(3) 0.029(3) 0.0057(19) 0.0027(18) -0.0044(18) 0.000(2)
C42' 0.035(3) 0.034(3) 0.007(2) 0.0020(18) -0.0011(18) -0.004(2)
C43' 0.041(3) 0.030(3) 0.012(2) 0.0055(19) -0.0038(19) 0.003(2)
C44' 0.034(3) 0.034(3) 0.009(2) 0.0015(18) -0.0026(18) 0.011(2)
C45' 0.031(3) 0.037(3) 0.009(2) 0.0023(19) -0.0051(18) 0.000(2)

loop_
_atom_type_symbol
_atom_type_description
_atom_type_scat_dispersion_real
_atom_type_scat_dispersion_imag
_atom_type_scat_source
C C 0.0033 0.0016 'International Tables Vol C Tables 4.2.6.8 and 6.1.1.4'
H H 0.0000 0.0000 'International Tables Vol C Tables 4.2.6.8 and 6.1.1.4'
B B 0.0013 0.0007 'International Tables Vol C Tables 4.2.6.8 and 6.1.1.4'
Co Co 0.3494 0.9721 'International Tables Vol C Tables 4.2.6.8 and 6.1.1.4'

loop_
_geom_angle_atom_site_label_1
_geom_angle_atom_site_label_2
_geom_angle_atom_site_label_3
_geom_angle
_geom_angle_site_symmetry_1
_geom_angle_site_symmetry_3
_geom_angle_publ_flag
C1' C1 B2 116.6(4) . . ?
C1' C1 B3 120.6(4) . . ?
B2 C1 B3 122.6(4) . . ?
C1' C1 B5 120.3(3) . . ?
B2 C1 B5 74.2(3) . . ?
B3 C1 B5 75.5(3) . . ?
C1' C1 Co4 131.0(3) . . ?
B2 C1 Co4 71.7(2) . . ?
B3 C1 Co4 73.5(2) . . ?
B5 C1 Co4 108.5(3) . . ?
C1 B2 C6 120.2(4) . . ?
C1 B2 B9 115.2(3) . . ?
C6 B2 B9 57.2(3) . . ?
C1 B2 B5 58.3(3) . . ?
C6 B2 B5 96.2(3) . . ?
B9 B2 B5 58.2(3) . . ?
C1 B2 Co4 66.1(2) . . ?
C6 B2 Co4 65.5(2) . . ?
B9 B2 Co4 111.6(3) . . ?
B5 B2 Co4 97.4(3) . . ?
C1 B2 H2 112.7 . . ?
C6 B2 H2 121.2 . . ?
B9 B2 H2 119.4 . . ?
B5 B2 H2 134.3 . . ?
Co4 B2 H2 120.6 . . ?
C1 B3 B8 114.1(4) . . ?
C1 B3 B7 120.1(4) . . ?
B8 B3 B7 58.7(3) . . ?
C1 B3 B5 57.1(3) . . ?
B8 B3 B5 58.7(3) . . ?
B7 B3 B5 99.2(3) . . ?
C1 B3 Co4 64.4(2) . . ?
B8 B3 Co4 108.8(3) . . ?
B7 B3 Co4 64.3(2) . . ?
B5 B3 Co4 94.7(2) . . ?
C1 B3 H3 113.8 . . ?
B8 B3 H3 119.7 . . ?
B7 B3 H3 119.3 . . ?
B5 B3 H3 133.7 . . ?
Co4 B3 H3 123.7 . . ?
C45 Co4 C41 40.39(18) . . ?
C45 Co4 C42 67.71(18) . . ?
C41 Co4 C42 40.40(19) . . ?
C45 Co4 C44 40.43(17) . . ?
C41 Co4 C44 67.33(17) . . ?
C42 Co4 C44 66.60(17) . . ?
C45 Co4 C1 115.72(18) . . ?
C41 Co4 C1 155.58(18) . . ?
C42 Co4 C1 151.13(17) . . ?
C44 Co4 C1 96.93(16) . . ?
C45 Co4 C43 67.63(18) . . ?
C41 Co4 C43 67.36(17) . . ?
C42 Co4 C43 39.56(17) . . ?
C44 Co4 C43 39.58(17) . . ?
C1 Co4 C43 112.93(16) . . ?
C45 Co4 B10 121.23(19) . . ?
C41 Co4 B10 88.01(19) . . ?
C42 Co4 B10 91.16(18) . . ?
C44 Co4 B10 154.69(18) . . ?
C1 Co4 B10 108.27(17) . . ?
C43 Co4 B10 126.38(18) . . ?
C45 Co4 C6 160.79(18) . . ?
C41 Co4 C6 120.45(18) . . ?
C42 Co4 C6 95.96(17) . . ?
C44 Co4 C6 143.32(17) . . ?
C1 Co4 C6 83.48(16) . . ?
C43 Co4 C6 106.69(17) . . ?
B10 Co4 C6 46.15(18) . . ?
C45 Co4 B7 96.01(18) . . ?
C41 Co4 B7 91.30(18) . . ?
C42 Co4 B7 122.64(18) . . ?
C44 Co4 B7 132.51(18) . . ?
C1 Co4 B7 86.11(17) . . ?
C43 Co4 B7 158.65(18) . . ?
B10 Co4 B7 49.64(18) . . ?
C6 Co4 B7 84.17(18) . . ?
C45 Co4 B2 150.46(19) . . ?
C41 Co4 B2 160.56(19) . . ?
C42 Co4 B2 120.72(19) . . ?
C44 Co4 B2 113.36(18) . . ?
C1 Co4 B2 42.22(18) . . ?
C43 Co4 B2 100.29(18) . . ?
B10 Co4 B2 87.91(19) . . ?
C6 Co4 B2 46.69(17) . . ?
B7 Co4 B2 100.45(18) . . ?
C45 Co4 B3 97.40(18) . . ?
C41 Co4 B3 122.80(19) . . ?
C42 Co4 B3 163.06(19) . . ?
C44 Co4 B3 107.77(18) . . ?
C1 Co4 B3 42.10(17) . . ?
C43 Co4 B3 143.56(18) . . ?
B10 Co4 B3 89.99(18) . . ?
C6 Co4 B3 97.00(17) . . ?
B7 Co4 B3 48.40(18) . . ?
B2 Co4 B3 76.20(18) . . ?
C1 B5 B11 135.6(4) . . ?
C1 B5 B9 102.3(3) . . ?
B11 B5 B9 56.8(3) . . ?
C1 B5 B8 100.2(3) . . ?
B11 B5 B8 56.6(3) . . ?
B9 B5 B8 103.8(3) . . ?
C1 B5 B2 47.5(2) . . ?
B11 B5 B2 105.8(3) . . ?
B9 B5 B2 55.7(2) . . ?
B8 B5 B2 117.4(3) . . ?
C1 B5 B3 47.4(2) . . ?
B11 B5 B3 105.3(3) . . ?
B9 B5 B3 119.9(3) . . ?
B8 B5 B3 54.1(2) . . ?
B2 B5 B3 84.1(3) . . ?
C1 B5 H5 111(3) . . ?
B11 B5 H5 113(3) . . ?
B9 B5 H5 116(3) . . ?
B8 B5 H5 120(3) . . ?
B2 B5 H5 121(3) . . ?
B3 B5 H5 123(3) . . ?
B10 C6 B12 63.8(3) . . ?
B10 C6 B9 114.4(3) . . ?
B12 C6 B9 61.8(3) . . ?
B10 C6 B2 124.3(4) . . ?
B12 C6 B2 121.5(3) . . ?
B9 C6 B2 64.6(3) . . ?
B10 C6 Co4 66.9(2) . . ?
B12 C6 Co4 122.5(3) . . ?
B9 C6 Co4 119.1(3) . . ?
B2 C6 Co4 67.8(2) . . ?
B10 C6 H6 114.8 . . ?
B12 C6 H6 114.7 . . ?
B9 C6 H6 119.4 . . ?
B2 C6 H6 110.7 . . ?
Co4 C6 H6 111.4 . . ?
B13 B7 B8 59.8(3) . . ?
B13 B7 B3 114.5(4) . . ?
B8 B7 B3 60.4(3) . . ?
B13 B7 B10 59.6(3) . . ?
B8 B7 B10 105.9(3) . . ?
B3 B7 B10 117.2(3) . . ?
B13 B7 Co4 115.3(3) . . ?
B8 B7 Co4 112.3(3) . . ?
B3 B7 Co4 67.3(2) . . ?
B10 B7 Co4 64.1(2) . . ?
B13 B7 H7 119.1 . . ?
B8 B7 H7 124.1 . . ?
B3 B7 H7 114.9 . . ?
B10 B7 H7 120.4 . . ?
Co4 B7 H7 115.1 . . ?
B11 B8 B13 62.0(3) . . ?
B11 B8 B7 109.3(3) . . ?
B13 B8 B7 59.8(3) . . ?
B11 B8 B3 118.9(4) . . ?
B13 B8 B3 114.8(3) . . ?
B7 B8 B3 60.8(3) . . ?
B11 B8 B5 58.7(3) . . ?
B13 B8 B5 107.4(4) . . ?
B7 B8 B5 106.6(3) . . ?
B3 B8 B5 67.2(3) . . ?
B11 B8 H8 118.4 . . ?
B13 B8 H8 120.5 . . ?
B7 B8 H8 123.9 . . ?
B3 B8 H8 113.2 . . ?
B5 B8 H8 122.4 . . ?
C6 B9 B12 59.0(3) . . ?
C6 B9 B11 105.1(4) . . ?
B12 B9 B11 61.8(3) . . ?
C6 B9 B2 58.3(3) . . ?
B12 B9 B2 113.1(4) . . ?
B11 B9 B2 117.0(4) . . ?
C6 B9 B5 102.4(3) . . ?
B12 B9 B5 108.5(4) . . ?
B11 B9 B5 59.5(3) . . ?
B2 B9 B5 66.1(3) . . ?
C6 B9 H9 127.6 . . ?
B12 B9 H9 119.9 . . ?
B11 B9 H9 119.5 . . ?
B2 B9 H9 115.0 . . ?
B5 B9 H9 122.6 . . ?
C6 B10 B13 106.5(4) . . ?
C6 B10 B12 58.4(3) . . ?
B13 B10 B12 60.0(3) . . ?
C6 B10 B7 112.0(3) . . ?
B13 B10 B7 58.7(3) . . ?
B12 B10 B7 109.2(3) . . ?
C6 B10 Co4 67.0(2) . . ?
B13 B10 Co4 116.4(3) . . ?
B12 B10 Co4 118.1(3) . . ?
B7 B10 Co4 66.3(2) . . ?
C6 B10 H10 121.2 . . ?
B13 B10 H10 122.2 . . ?
B12 B10 H10 120.4 . . ?
B7 B10 H10 120.2 . . ?
Co4 B10 H10 111.2 . . ?
B9 B11 B8 115.8(3) . . ?
B9 B11 B12 58.8(3) . . ?
B8 B11 B12 109.0(4) . . ?
B9 B11 B5 63.6(3) . . ?
B8 B11 B5 64.6(3) . . ?
B12 B11 B5 109.3(3) . . ?
B9 B11 B13 108.3(3) . . ?
B8 B11 B13 59.1(3) . . ?
B12 B11 B13 59.2(3) . . ?
B5 B11 B13 109.7(3) . . ?
B9 B11 H11 118.7 . . ?
B8 B11 H11 118.0 . . ?
B12 B11 H11 123.0 . . ?
B5 B11 H11 118.5 . . ?
B13 B11 H11 123.1 . . ?
C6 B12 B9 59.2(3) . . ?
C6 B12 B13 106.1(3) . . ?
B9 B12 B13 110.4(4) . . ?
C6 B12 B10 57.8(3) . . ?
B9 B12 B10 107.4(3) . . ?
B13 B12 B10 60.0(3) . . ?
C6 B12 B11 103.4(3) . . ?
B9 B12 B11 59.4(3) . . ?
B13 B12 B11 61.0(3) . . ?
B10 B12 B11 105.9(4) . . ?
C6 B12 H12 124.9 . . ?
B9 B12 H12 120.8 . . ?
B13 B12 H12 120.4 . . ?
B10 B12 H12 122.9 . . ?
B11 B12 H12 123.6 . . ?
B7 B13 B8 60.4(3) . . ?
B7 B13 B10 61.7(3) . . ?
B8 B13 B10 107.9(3) . . ?
B7 B13 B12 111.7(3) . . ?
B8 B13 B12 109.4(4) . . ?
B10 B13 B12 60.1(3) . . ?
B7 B13 B11 107.3(4) . . ?
B8 B13 B11 58.9(3) . . ?
B10 B13 B11 105.1(4) . . ?
B12 B13 B11 59.8(3) . . ?
B7 B13 H13 119.8 . . ?
B8 B13 H13 121.6 . . ?
B10 B13 H13 122.5 . . ?
B12 B13 H13 119.8 . . ?
B11 B13 H13 124.0 . . ?
C45 C41 C42 107.9(4) . . ?
C45 C41 Co4 69.7(2) . . ?
C42 C41 Co4 70.5(2) . . ?
C45 C41 H41 126.0 . . ?
C42 C41 H41 126.0 . . ?
Co4 C41 H41 126.0 . . ?
C43 C42 C41 108.9(4) . . ?
C43 C42 Co4 71.8(2) . . ?
C41 C42 Co4 69.1(2) . . ?
C43 C42 H42 125.6 . . ?
C41 C42 H42 125.6 . . ?
Co4 C42 H42 125.6 . . ?
C42 C43 C44 107.4(4) . . ?
C42 C43 Co4 68.6(2) . . ?
C44 C43 Co4 69.8(2) . . ?
C42 C43 H43 126.3 . . ?
C44 C43 H43 126.3 . . ?
Co4 C43 H43 126.3 . . ?
C43 C44 C45 108.1(4) . . ?
C43 C44 Co4 70.7(2) . . ?
C45 C44 Co4 67.9(2) . . ?
C43 C44 H44 125.9 . . ?
C45 C44 H44 125.9 . . ?
Co4 C44 H44 125.9 . . ?
C41 C45 C44 107.7(4) . . ?
C41 C45 Co4 69.9(3) . . ?
C44 C45 Co4 71.7(2) . . ?
C41 C45 H45 126.1 . . ?
C44 C45 H45 126.1 . . ?
Co4 C45 H45 126.1 . . ?
C1 C1' B2' 117.8(4) . . ?
C1 C1' B3' 119.5(4) . . ?
B2' C1' B3' 122.6(4) . . ?
C1 C1' B5' 119.1(3) . . ?
B2' C1' B5' 73.7(3) . . ?
B3' C1' B5' 76.2(3) . . ?
C1 C1' Co4' 133.0(3) . . ?
B2' C1' Co4' 71.9(3) . . ?
B3' C1' Co4' 72.6(2) . . ?
B5' C1' Co4' 107.9(3) . . ?
C1' B2' C6' 119.8(4) . . ?
C1' B2' B9' 115.7(4) . . ?
C6' B2' B9' 56.9(3) . . ?
C1' B2' B5' 58.6(3) . . ?
C6' B2' B5' 96.0(3) . . ?
B9' B2' B5' 58.4(3) . . ?
C1' B2' Co4' 65.8(2) . . ?
C6' B2' Co4' 65.0(2) . . ?
B9' B2' Co4' 110.9(3) . . ?
B5' B2' Co4' 97.0(3) . . ?
C1' B2' H2' 112.5 . . ?
C6' B2' H2' 121.5 . . ?
B9' B2' H2' 119.3 . . ?
B5' B2' H2' 134.1 . . ?
Co4' B2' H2' 121.2 . . ?
C1' B3' B8' 113.4(4) . . ?
C1' B3' B7' 121.1(4) . . ?
B8' B3' B7' 58.5(3) . . ?
C1' B3' B5' 57.0(3) . . ?
B8' B3' B5' 57.9(3) . . ?
B7' B3' B5' 98.8(3) . . ?
C1' B3' Co4' 65.1(2) . . ?
B8' B3' Co4' 108.7(3) . . ?
B7' B3' Co4' 64.9(2) . . ?
B5' B3' Co4' 94.6(2) . . ?
C1' B3' H3' 113.5 . . ?
B8' B3' H3' 120.4 . . ?
B7' B3' H3' 119.0 . . ?
B5' B3' H3' 134.3 . . ?
Co4' B3' H3' 123.2 . . ?
C44' Co4' C43' 40.71(19) . . ?
C44' Co4' C45' 41.00(19) . . ?
C43' Co4' C45' 68.32(19) . . ?
C44' Co4' C41' 67.65(18) . . ?
C43' Co4' C41' 67.07(19) . . ?
C45' Co4' C41' 40.04(18) . . ?
C44' Co4' C42' 68.15(18) . . ?
C43' Co4' C42' 40.26(19) . . ?
C45' Co4' C42' 67.83(18) . . ?
C41' Co4' C42' 39.66(18) . . ?
C44' Co4' C1' 153.43(19) . . ?
C43' Co4' C1' 152.92(18) . . ?
C45' Co4' C1' 113.37(18) . . ?
C41' Co4' C1' 96.38(17) . . ?
C42' Co4' C1' 113.59(17) . . ?
C44' Co4' B10' 88.25(19) . . ?
C43' Co4' B10' 88.89(19) . . ?
C45' Co4' B10' 123.6(2) . . ?
C41' Co4' B10' 154.23(19) . . ?
C42' Co4' B10' 123.79(19) . . ?
C1' Co4' B10' 109.39(17) . . ?
C44' Co4' C6' 122.19(18) . . ?
C43' Co4' C6' 95.53(18) . . ?
C45' Co4' C6' 162.68(18) . . ?
C41' Co4' C6' 140.36(18) . . ?
C42' Co4' C6' 104.27(17) . . ?
C1' Co4' C6' 83.83(16) . . ?
B10' Co4' C6' 46.89(18) . . ?
C44' Co4' B7' 90.33(18) . . ?
C43' Co4' B7' 120.34(19) . . ?
C45' Co4' B7' 97.83(19) . . ?
C41' Co4' B7' 134.89(19) . . ?
C42' Co4' B7' 158.35(19) . . ?
C1' Co4' B7' 86.64(17) . . ?
B10' Co4' B7' 49.85(19) . . ?
C6' Co4' B7' 84.75(18) . . ?
C44' Co4' B2' 162.32(19) . . ?
C43' Co4' B2' 121.80(19) . . ?
C45' Co4' B2' 147.32(19) . . ?
C41' Co4' B2' 111.26(19) . . ?
C42' Co4' B2' 99.36(18) . . ?
C1' Co4' B2' 42.36(17) . . ?
B10' Co4' B2' 88.83(19) . . ?
C6' Co4' B2' 46.78(17) . . ?
B7' Co4' B2' 101.03(19) . . ?
C44' Co4' B3' 120.85(19) . . ?
C43' Co4' B3' 161.56(19) . . ?
C45' Co4' B3' 96.72(18) . . ?
C41' Co4' B3' 108.85(18) . . ?
C42' Co4' B3' 145.16(18) . . ?
C1' Co4' B3' 42.27(17) . . ?
B10' Co4' B3' 90.95(19) . . ?
C6' Co4' B3' 97.80(17) . . ?
B7' Co4' B3' 48.83(18) . . ?
B2' Co4' B3' 76.63(18) . . ?
C1' B5' B11' 135.2(4) . . ?
C1' B5' B9' 102.2(3) . . ?
B11' B5' B9' 57.2(3) . . ?
C1' B5' B8' 99.8(3) . . ?
B11' B5' B8' 56.5(3) . . ?
B9' B5' B8' 104.2(3) . . ?
C1' B5' B2' 47.7(2) . . ?
B11' B5' B2' 105.8(3) . . ?
B9' B5' B2' 55.5(2) . . ?
B8' B5' B2' 117.5(3) . . ?
C1' B5' B3' 46.8(2) . . ?
B11' B5' B3' 104.9(3) . . ?
B9' B5' B3' 119.3(3) . . ?
B8' B5' B3' 54.1(2) . . ?
B2' B5' B3' 83.7(3) . . ?
C1' B5' H5' 110(2) . . ?
B11' B5' H5' 115(2) . . ?
B9' B5' H5' 120(2) . . ?
B8' B5' H5' 118(2) . . ?
B2' B5' H5' 123(2) . . ?
B3' B5' H5' 119(2) . . ?
B9' C6' B10' 114.8(3) . . ?
B9' C6' B12' 62.1(3) . . ?
B10' C6' B12' 63.7(3) . . ?
B9' C6' B2' 64.5(3) . . ?
B10' C6' B2' 124.7(4) . . ?
B12' C6' B2' 121.6(3) . . ?
B9' C6' Co4' 119.3(3) . . ?
B10' C6' Co4' 66.5(2) . . ?
B12' C6' Co4' 122.1(3) . . ?
B2' C6' Co4' 68.2(2) . . ?
B9' C6' H6' 119.0 . . ?
B10' C6' H6' 114.7 . . ?
B12' C6' H6' 114.8 . . ?
B2' C6' H6' 110.3 . . ?
Co4' C6' H6' 111.6 . . ?
B13' B7' B8' 59.8(3) . . ?
B13' B7' B3' 114.7(4) . . ?
B8' B7' B3' 60.6(3) . . ?
B13' B7' B10' 60.4(3) . . ?
B8' B7' B10' 106.3(4) . . ?
B3' B7' B10' 116.7(4) . . ?
B13' B7' Co4' 115.2(3) . . ?
B8' B7' Co4' 111.2(3) . . ?
B3' B7' Co4' 66.3(2) . . ?
B10' B7' Co4' 63.6(2) . . ?
B13' B7' H7' 118.6 . . ?
B8' B7' H7' 124.2 . . ?
B3' B7' H7' 115.2 . . ?
B10' B7' H7' 120.1 . . ?
Co4' B7' H7' 116.1 . . ?
B11' B8' B13' 61.4(3) . . ?
B11' B8' B7' 108.9(4) . . ?
B13' B8' B7' 59.9(3) . . ?
B11' B8' B3' 119.4(4) . . ?
B13' B8' B3' 115.1(3) . . ?
B7' B8' B3' 60.9(3) . . ?
B11' B8' B5' 59.0(3) . . ?
B13' B8' B5' 107.8(3) . . ?
B7' B8' B5' 107.5(3) . . ?
B3' B8' B5' 68.0(3) . . ?
B11' B8' H8' 118.7 . . ?
B13' B8' H8' 120.7 . . ?
B7' B8' H8' 123.7 . . ?
B3' B8' H8' 112.7 . . ?
B5' B8' H8' 121.5 . . ?
C6' B9' B12' 59.4(3) . . ?
C6' B9' B11' 104.7(4) . . ?
B12' B9' B11' 61.2(3) . . ?
C6' B9' B2' 58.6(3) . . ?
B12' B9' B2' 113.8(4) . . ?
B11' B9' B2' 116.7(4) . . ?
C6' B9' B5' 102.5(3) . . ?
B12' B9' B5' 108.2(4) . . ?
B11' B9' B5' 59.2(3) . . ?
B2' B9' B5' 66.1(3) . . ?
C6' B9' H9' 127.4 . . ?
B12' B9' H9' 119.8 . . ?
B11' B9' H9' 120.2 . . ?
B2' B9' H9' 114.7 . . ?
B5' B9' H9' 122.8 . . ?
C6' B10' B12' 58.2(3) . . ?
C6' B10' B13' 105.6(3) . . ?
B12' B10' B13' 59.4(3) . . ?
C6' B10' B7' 111.6(3) . . ?
B12' B10' B7' 108.5(3) . . ?
B13' B10' B7' 58.3(3) . . ?
C6' B10' Co4' 66.6(2) . . ?
B12' B10' Co4' 117.5(3) . . ?
B13' B10' Co4' 115.8(3) . . ?
B7' B10' Co4' 66.5(2) . . ?
C6' B10' H10' 121.7 . . ?
B12' B10' H10' 120.8 . . ?
B13' B10' H10' 122.8 . . ?
B7' B10' H10' 120.3 . . ?
Co4' B10' H10' 111.5 . . ?
B8' B11' B9' 115.7(3) . . ?
B8' B11' B12' 109.8(4) . . ?
B9' B11' B12' 59.1(3) . . ?
B8' B11' B13' 59.7(3) . . ?
B9' B11' B13' 109.3(3) . . ?
B12' B11' B13' 59.8(3) . . ?
B8' B11' B5' 64.4(3) . . ?
B9' B11' B5' 63.6(3) . . ?
B12' B11' B5' 109.9(3) . . ?
B13' B11' B5' 110.7(3) . . ?
B8' B11' H11' 117.8 . . ?
B9' B11' H11' 118.7 . . ?
B12' B11' H11' 122.5 . . ?
B13' B11' H11' 122.1 . . ?
B5' B11' H11' 118.4 . . ?
C6' B12' B9' 58.5(3) . . ?
C6' B12' B13' 106.4(3) . . ?
B9' B12' B13' 110.3(4) . . ?
C6' B12' B11' 102.9(3) . . ?
B9' B12' B11' 59.7(3) . . ?
B13' B12' B11' 60.3(3) . . ?
C6' B12' B10' 58.1(3) . . ?
B9' B12' B10' 107.2(3) . . ?
B13' B12' B10' 60.6(3) . . ?
B11' B12' B10' 105.7(4) . . ?
C6' B12' H12' 125.1 . . ?
B9' B12' H12' 120.9 . . ?
B13' B12' H12' 120.3 . . ?
B11' B12' H12' 124.0 . . ?
B10' B12' H12' 122.7 . . ?
B8' B13' B7' 60.3(3) . . ?
B8' B13' B12' 109.2(4) . . ?
B7' B13' B12' 111.5(3) . . ?
B8' B13' B11' 58.9(3) . . ?
B7' B13' B11' 107.3(3) . . ?
B12' B13' B11' 59.8(3) . . ?
B8' B13' B10' 107.3(3) . . ?
B7' B13' B10' 61.3(3) . . ?
B12' B13' B10' 60.0(3) . . ?
B11' B13' B10' 104.9(3) . . ?
B8' B13' H13' 121.8 . . ?
B7' B13' H13' 120.0 . . ?
B12' B13' H13' 119.9 . . ?
B11' B13' H13' 123.9 . . ?
B10' B13' H13' 122.9 . . ?
C45' C41' C42' 109.3(4) . . ?
C45' C41' Co4' 68.6(2) . . ?
C42' C41' Co4' 70.3(2) . . ?
C45' C41' H41' 125.3 . . ?
C42' C41' H41' 125.3 . . ?
Co4' C41' H41' 125.3 . . ?
C41' C42' C43' 106.9(4) . . ?
C41' C42' Co4' 70.0(2) . . ?
C43' C42' Co4' 68.1(2) . . ?
C41' C42' H42' 126.5 . . ?
C43' C42' H42' 126.5 . . ?
Co4' C42' H42' 126.5 . . ?
C44' C43' C42' 109.0(4) . . ?
C44' C43' Co4' 69.6(2) . . ?
C42' C43' Co4' 71.6(3) . . ?
C44' C43' H43' 125.5 . . ?
C42' C43' H43' 125.5 . . ?
Co4' C43' H43' 125.5 . . ?
C43' C44' C45' 107.2(4) . . ?
C43' C44' Co4' 69.7(3) . . ?
C45' C44' Co4' 69.8(2) . . ?
C43' C44' H44' 126.4 . . ?
C45' C44' H44' 126.4 . . ?
Co4' C44' H44' 126.4 . . ?
C41' C45' C44' 107.5(4) . . ?
C41' C45' Co4' 71.4(3) . . ?
C44' C45' Co4' 69.2(3) . . ?
C41' C45' H45' 126.2 . . ?
C44' C45' H45' 126.2 . . ?
Co4' C45' H45' 126.2 . . ?

loop_
_geom_bond_atom_site_label_1
_geom_bond_atom_site_label_2
_geom_bond_distance
_geom_bond_site_symmetry_2
_geom_bond_publ_flag
C1 C1' 1.521(6) . ?
C1 B2 1.543(7) . ?
C1 B3 1.560(6) . ?
C1 B5 1.778(6) . ?
C1 Co4 2.099(4) . ?
B2 C6 1.714(7) . ?
B2 B9 1.820(7) . ?
B2 B5 2.012(7) . ?
B2 Co4 2.181(5) . ?
B2 H2 1.1200 . ?
B3 B8 1.802(7) . ?
B3 B7 1.809(7) . ?
B3 B5 2.052(7) . ?
B3 Co4 2.231(5) . ?
B3 H3 1.1200 . ?
Co4 C45 2.045(4) . ?
Co4 C41 2.047(4) . ?
Co4 C42 2.066(4) . ?
Co4 C44 2.096(4) . ?
Co4 C43 2.108(4) . ?
Co4 B10 2.142(5) . ?
Co4 C6 2.143(4) . ?
Co4 B7 2.180(5) . ?
B5 B11 1.799(7) . ?
B5 B9 1.871(7) . ?
B5 B8 1.902(7) . ?
B5 H5 1.04(5) . ?
C6 B10 1.679(7) . ?
C6 B12 1.689(6) . ?
C6 B9 1.693(6) . ?
C6 H6 1.1200 . ?
B7 B13 1.760(7) . ?
B7 B8 1.771(7) . ?
B7 B10 1.815(7) . ?
B7 H7 1.1200 . ?
B8 B11 1.758(7) . ?
B8 B13 1.761(7) . ?
B8 H8 1.1200 . ?
B9 B12 1.737(7) . ?
B9 B11 1.748(7) . ?
B9 H9 1.1200 . ?
B10 B13 1.778(7) . ?
B10 B12 1.780(7) . ?
B10 H10 1.1200 . ?
B11 B12 1.790(7) . ?
B11 B13 1.813(7) . ?
B11 H11 1.1200 . ?
B12 B13 1.778(8) . ?
B12 H12 1.1200 . ?
B13 H13 1.1200 . ?
C41 C45 1.413(7) . ?
C41 C42 1.421(7) . ?
C41 H41 1.0000 . ?
C42 C43 1.413(6) . ?
C42 H42 1.0000 . ?
C43 C44 1.423(6) . ?
C43 H43 1.0000 . ?
C44 C45 1.432(6) . ?
C44 H44 1.0000 . ?
C45 H45 1.0000 . ?
C1' B2' 1.548(7) . ?
C1' B3' 1.553(6) . ?
C1' B5' 1.786(6) . ?
C1' Co4' 2.094(4) . ?
B2' C6' 1.713(7) . ?
B2' B9' 1.812(7) . ?
B2' B5' 2.009(7) . ?
B2' Co4' 2.183(5) . ?
B2' H2' 1.1200 . ?
B3' B8' 1.807(7) . ?
B3' B7' 1.813(7) . ?
B3' B5' 2.069(7) . ?
B3' Co4' 2.204(5) . ?
B3' H3' 1.1200 . ?
Co4' C44' 2.043(4) . ?
Co4' C43' 2.044(4) . ?
Co4' C45' 2.050(4) . ?
Co4' C41' 2.086(4) . ?
Co4' C42' 2.090(4) . ?
Co4' B10' 2.131(5) . ?
Co4' C6' 2.131(4) . ?
Co4' B7' 2.181(5) . ?
B5' B11' 1.796(7) . ?
B5' B9' 1.872(7) . ?
B5' B8' 1.890(7) . ?
B5' H5' 1.11(5) . ?
C6' B9' 1.682(6) . ?
C6' B10' 1.696(7) . ?
C6' B12' 1.698(6) . ?
C6' H6' 1.1200 . ?
B7' B13' 1.763(7) . ?
B7' B8' 1.770(7) . ?
B7' B10' 1.817(7) . ?
B7' H7' 1.1200 . ?
B8' B11' 1.748(7) . ?
B8' B13' 1.762(7) . ?
B8' H8' 1.1200 . ?
B9' B12' 1.744(7) . ?
B9' B11' 1.757(7) . ?
B9' H9' 1.1200 . ?
B10' B12' 1.792(7) . ?
B10' B13' 1.802(7) . ?
B10' H10' 1.1200 . ?
B11' B12' 1.782(7) . ?
B11' B13' 1.791(7) . ?
B11' H11' 1.1200 . ?
B12' B13' 1.782(7) . ?
B12' H12' 1.1200 . ?
B13' H13' 1.1200 . ?
C41' C45' 1.416(7) . ?
C41' C42' 1.416(6) . ?
C41' H41' 1.0000 . ?
C42' C43' 1.423(7) . ?
C42' H42' 1.0000 . ?
C43' C44' 1.422(7) . ?
C43' H43' 1.0000 . ?
C44' C45' 1.433(7) . ?
C44' H44' 1.0000 . ?
C45' H45' 1.0000 . ?
